data_2103414
loop_
_publ_author_name
'Herbstein, Frank H.'
'Hu, Shengzhi'
'Kapon, Moshe'

_publ_section_title
;
 Some errors from the crystallographic literature, some amplifications
 and a questionable result
;
_journal_issue 5
_journal_name_full 'Acta Crystallographica Section B'
_journal_page_first 884
_journal_page_last 892
_journal_paper_doi 10.1107/S0108768102010261
_journal_volume 58
_journal_year 2002
_chemical_formula_sum 'C36 H40 Br4 N6 O3 V2'
_chemical_formula_weight 1054.29
_chemical_name_systematic
;[(tris-(2-pyridylmethyl)amine)BrV(_-O)VBr(tris-(2-pyridylmethyl)amine)]Br.
 H2O
;
_space_group_IT_number 15
_symmetry_cell_setting monoclinic
_symmetry_space_group_name_Hall '-C 2yc'
_symmetry_space_group_name_H-M 'C 1 2/c 1'
_cell_angle_alpha 90.00
_cell_angle_beta 110.21
_cell_angle_gamma 90.00
_cell_formula_units_Z 4
_cell_length_a 15.804
_cell_length_b 16.730
_cell_length_c 16.348
_cell_volume 4056.306
_diffrn_ambient_temperature 300
_cod_data_source_file bm0053.cif
_cod_data_source_block number_4
_cod_original_cell_volume 4056.3
_cod_original_sg_symbol_H-M C2/c
_cod_original_formula_sum 'C36 H40 N6 Br4 O3 V2'
_cod_database_code 2103414

loop_
_symmetry_equiv_pos_as_xyz
'x, y, z'
'x, -y, z + 1/2'
'-x, y,  -z + 1/2'
'-x, -y, -z '
'x + 1/2, y + 1/2, z'
'x + 1/2, -y + 1/2, z + 1/2'
'-x + 1/2, y + 1/2,  -z + 1/2'
'-x + 1/2, -y + 1/2, -z '

loop_
_atom_site_label
_atom_site_fract_x
_atom_site_fract_y
_atom_site_fract_z
Br1 0.63866 -0.14923 0.44846
Br3 0.80598 0.10252 0.49933
V1 0.62012 -0.16778 0.29062
O1 0.5 -0.1721 0.25
O2 0.6192 -0.2152 -0.0787
N1 0.6388 -0.1935 0.1700
N3 0.6314 -0.2947 0.2926
N4 0.7670 -0.1548 0.3252
N5 0.6196 -0.0500 0.2437
C1 0.5855 -0.2677 0.1384
C2 0.6099 -0.3268 0.2120
C3 0.6116 -0.4080 0.2001
C4 0.6346 -0.4570 0.2724
C5 0.6552 -0.4252 0.3535
C6 0.6537 -0.3442 0.3617
C7 0.7348 -0.2103 0.1810
C8 0.8001 -0.1797 0.2644
C9 0.8918 -0.1782 0.2779
C10 0.9501 -0.1469 0.3544
C11 0.9161 -0.1186 0.4149
C12 0.8253 -0.1228 0.3989
C13 0.6017 -0.1242 0.1110
C14 0.6112 -0.0466 0.1591
C15 0.6054 0.0252 0.1168
C16 0.6064 0.0947 0.1612
C17 0.6154 0.0920 0.2472
C18 0.6223 0.0189 0.2870
